data_2218494
loop_
_publ_author_name
'Hang, Tian'
'Ye, Qiong'

_publ_section_title
;
 Bis[2-(1<i>H</i>-1,2,3-benzotriazol-1-yl)acetic
 acid-\k<i>N</i>^3^]dichloridozinc(II)
;
_journal_coeditor_code PK2083
_journal_issue 6
_journal_name_full 'Acta Crystallographica Section E'
_journal_page_first m758
_journal_paper_doi 10.1107/S1600536808006399
_journal_volume 64
_journal_year 2008
_chemical_formula_iupac '[Zn Cl2 (C8 H7 N3 O2)2]'
_chemical_formula_moiety 'C16 H14 Cl2 N6 O4 Zn'
_chemical_formula_sum 'C16 H14 Cl2 N6 O4 Zn'
_chemical_formula_weight 490.60
_chemical_name_systematic
;
Bis[2-(1<i>H</i>-1,2,3-benzotriazol-1-yl)acetic
acid-\k<i>N</i>^3^]dichloridozinc(II)
;
_space_group_IT_number 2
_symmetry_cell_setting triclinic
_symmetry_space_group_name_Hall '-P 1'
_symmetry_space_group_name_H-M 'P -1'
_atom_sites_solution_hydrogens geom
_atom_sites_solution_primary direct
_atom_sites_solution_secondary difmap
_audit_creation_method SHELXL-97
_cell_angle_alpha 87.48(3)
_cell_angle_beta 84.25(3)
_cell_angle_gamma 83.95(3)
_cell_formula_units_Z 2
_cell_length_a 8.0896(16)
_cell_length_b 9.6898(19)
_cell_length_c 12.703(3)
_cell_measurement_reflns_used 10272
_cell_measurement_temperature 293(2)
_cell_measurement_theta_max 28.7
_cell_measurement_theta_min 3.14
_cell_volume 984.7(4)
_computing_cell_refinement 'CrystalClear (Rigaku, 2005)'
_computing_data_collection 'CrystalClear (Rigaku, 2005)'
_computing_data_reduction 'CrystalClear (Rigaku, 2005)'
_computing_molecular_graphics 'SHELXTL (Sheldrick, 2008)'
_computing_publication_material 'SHELXTL (Sheldrick, 2008)'
_computing_structure_refinement 'SHELXL97 (Sheldrick, 2008)'
_computing_structure_solution 'SHELXS97 (Sheldrick, 2008)'
_diffrn_ambient_temperature 293(2)
_diffrn_detector_area_resol_mean 13.6612
_diffrn_measured_fraction_theta_full 0.995
_diffrn_measured_fraction_theta_max 0.995
_diffrn_measurement_device_type 'Mercury2 CCD (2x2 bin mode)'
_diffrn_measurement_method CCD_Profile_fitting
_diffrn_radiation_monochromator graphite
_diffrn_radiation_source 'fine-focus sealed tube'
_diffrn_radiation_type MoK\a
_diffrn_radiation_wavelength 0.71073
_diffrn_reflns_av_R_equivalents 0.0277
_diffrn_reflns_av_sigmaI/netI 0.0327
_diffrn_reflns_limit_h_max 10
_diffrn_reflns_limit_h_min -10
_diffrn_reflns_limit_k_max 12
_diffrn_reflns_limit_k_min -12
_diffrn_reflns_limit_l_max 16
_diffrn_reflns_limit_l_min -16
_diffrn_reflns_number 10222
_diffrn_reflns_theta_full 27.49
_diffrn_reflns_theta_max 27.49
_diffrn_reflns_theta_min 3.14
_diffrn_standards_number 0
_exptl_absorpt_coefficient_mu 1.555
_exptl_absorpt_correction_T_max 0.860
_exptl_absorpt_correction_T_min 0.720
_exptl_absorpt_correction_type multi-scan
_exptl_absorpt_process_details '(CrystalClear; Rigaku, 2005)'
_exptl_crystal_colour colorless
_exptl_crystal_density_diffrn 1.655
_exptl_crystal_density_method 'not measured'
_exptl_crystal_description block
_exptl_crystal_F_000 496
_exptl_crystal_size_max 0.3
_exptl_crystal_size_mid 0.2
_exptl_crystal_size_min 0.1
_refine_diff_density_max 0.629
_refine_diff_density_min -0.542
_refine_ls_extinction_method none
_refine_ls_goodness_of_fit_ref 1.086
_refine_ls_hydrogen_treatment constr
_refine_ls_matrix_type full
_refine_ls_number_parameters 275
_refine_ls_number_reflns 4512
_refine_ls_number_restraints 2
_refine_ls_restrained_S_all 1.091
_refine_ls_R_factor_all 0.0441
_refine_ls_R_factor_gt 0.0382
_refine_ls_shift/su_max 0.000
_refine_ls_shift/su_mean 0.000
_refine_ls_structure_factor_coef Fsqd
_refine_ls_weighting_details 'calc w=1/[\s^2^(Fo^2^)+(0.0423P)^2^+0.762P] where P=(Fo^2^+2Fc^2^)/3'
_refine_ls_weighting_scheme calc
_refine_ls_wR_factor_gt 0.0952
_refine_ls_wR_factor_ref 0.0990
_reflns_number_gt 4022
_reflns_number_total 4512
_reflns_threshold_expression I>2\s(I)
_cod_data_source_file pk2083.cif
_cod_data_source_block I
_cod_database_code 2218494
_cod_database_fobs_code 2218494

loop_
_symmetry_equiv_pos_as_xyz
'x, y, z'
'-x, -y, -z'

loop_
_atom_site_type_symbol
_atom_site_label
_atom_site_fract_x
_atom_site_fract_y
_atom_site_fract_z
_atom_site_U_iso_or_equiv
_atom_site_adp_type
_atom_site_calc_flag
_atom_site_refinement_flags
_atom_site_occupancy
Zn Zn1 -0.24666(3) 0.21707(3) 0.28538(2) 0.03130(10) Uani d . 1
Cl Cl1 -0.49995(9) 0.21702(8) 0.23354(6) 0.04842(18) Uani d . 1
Cl Cl2 -0.17619(9) 0.06835(7) 0.41738(5) 0.04511(17) Uani d . 1
O O1 0.4086(3) 0.4222(3) -0.1108(2) 0.0764(8) Uani d U 1
H H1C 0.4884 0.4518 -0.0874 0.115 Uiso calc R 1
O O2 -0.5545(3) 0.9218(2) 0.3737(2) 0.0627(6) Uani d U 1
H H2B -0.5859 0.9846 0.3201 0.061(11) Uiso d R 1
O O3 -0.3617(3) 0.7988(2) 0.26399(16) 0.0555(6) Uani d . 1
O O4 0.2761(3) 0.4739(3) 0.05103(16) 0.0546(6) Uani d . 1
N N1 -0.2805(3) 0.6045(2) 0.41091(17) 0.0327(4) Uani d . 1
N N2 -0.0410(3) 0.2952(2) 0.09576(17) 0.0350(5) Uani d . 1
N N3 0.0805(3) 0.2522(2) 0.02244(16) 0.0338(4) Uani d . 1
N N4 -0.3401(3) 0.4916(2) 0.37794(17) 0.0350(5) Uani d . 1
N N5 -0.0605(3) 0.1913(2) 0.16490(16) 0.0334(4) Uani d . 1
N N6 -0.2121(3) 0.4090(2) 0.33810(17) 0.0330(4) Uani d . 1
C C1 0.2918(4) -0.1020(3) 0.0338(2) 0.0470(7) Uani d . 1
H H1A 0.3714 -0.1660 0.0004 0.048(9) Uiso d R 1
C C2 0.1680(4) 0.6422(3) 0.3786(2) 0.0465(7) Uani d . 1
H H2A 0.2506 0.6985 0.3893 0.061(10) Uiso d R 1
C C3 0.1993(4) -0.1432(3) 0.1290(2) 0.0504(7) Uani d . 1
H H3A 0.2219 -0.2330 0.1565 0.056(10) Uiso d R 1
C C4 0.0791(4) -0.0547(3) 0.1816(2) 0.0434(6) Uani d . 1
H H4A 0.0190 -0.0820 0.2439 0.048(9) Uiso d R 1
C C5 0.0517(3) 0.0791(3) 0.13594(19) 0.0329(5) Uani d . 1
C C6 0.1357(3) 0.3460(3) -0.0639(2) 0.0380(6) Uani d . 1
H H6A 0.0439 0.4144 -0.0789 0.050(9) Uiso d R 1
H H6B 0.1698 0.2937 -0.1272 0.051(9) Uiso d R 1
C C7 0.0055(4) 0.6881(3) 0.4093(2) 0.0404(6) Uani d . 1
H H7A -0.0256 0.7737 0.4397 0.042(8) Uiso d R 1
C C8 0.2157(3) 0.5130(3) 0.3319(2) 0.0456(7) Uani d . 1
H H8A 0.3282 0.4876 0.3121 0.054(9) Uiso d R 1
C C9 -0.3956(3) 0.7224(3) 0.4457(2) 0.0375(6) Uani d . 1
H H9A -0.3464 0.7727 0.4970 0.056(10) Uiso d R 1
H H9B -0.4979 0.6900 0.4797 0.057(10) Uiso d R 1
C C10 0.2827(4) 0.4195(3) -0.0345(2) 0.0391(6) Uani d U 1
C C11 0.1012(3) 0.4239(3) 0.3143(2) 0.0391(6) Uani d . 1
H H11A 0.1325 0.3381 0.2844 0.042(8) Uiso d R 1
C C12 0.1438(3) 0.1188(3) 0.0429(2) 0.0323(5) Uani d . 1
C C13 0.2670(3) 0.0281(3) -0.0107(2) 0.0415(6) Uani d . 1
H H13A 0.3282 0.0552 -0.0727 0.044(8) Uiso d R 1
C C14 -0.4354(3) 0.8186(3) 0.3517(2) 0.0360(5) Uani d U 1
C C15 -0.0664(3) 0.4692(2) 0.34439(19) 0.0313(5) Uani d . 1
C C16 -0.1116(3) 0.5972(2) 0.39085(19) 0.0311(5) Uani d . 1

loop_
_atom_site_aniso_label
_atom_site_aniso_U_11
_atom_site_aniso_U_22
_atom_site_aniso_U_33
_atom_site_aniso_U_12
_atom_site_aniso_U_13
_atom_site_aniso_U_23
Zn1 0.03324(16) 0.02833(16) 0.03146(16) -0.00575(11) 0.00609(11) -0.00602(11)
Cl1 0.0373(3) 0.0458(4) 0.0624(5) -0.0034(3) -0.0060(3) -0.0035(3)
Cl2 0.0551(4) 0.0419(4) 0.0363(3) -0.0022(3) 0.0009(3) 0.0019(3)
O1 0.0671(16) 0.100(2) 0.0642(16) -0.0331(15) 0.0161(12) -0.0134(15)
O2 0.0577(14) 0.0495(13) 0.0762(17) 0.0028(10) 0.0081(12) -0.0038(12)
O3 0.0670(14) 0.0550(13) 0.0375(11) 0.0109(11) 0.0131(10) -0.0053(9)
O4 0.0568(13) 0.0696(15) 0.0398(11) -0.0209(11) 0.0038(10) -0.0117(10)
N1 0.0334(10) 0.0284(10) 0.0360(11) -0.0040(8) 0.0012(8) -0.0081(8)
N2 0.0393(11) 0.0324(11) 0.0317(11) -0.0044(9) 0.0075(9) -0.0042(8)
N3 0.0337(11) 0.0345(11) 0.0318(11) -0.0055(8) 0.0071(8) -0.0037(8)
N4 0.0323(11) 0.0330(11) 0.0400(12) -0.0074(8) 0.0028(9) -0.0100(9)
N5 0.0383(11) 0.0279(10) 0.0321(11) -0.0036(8) 0.0067(9) -0.0025(8)
N6 0.0320(10) 0.0291(10) 0.0384(11) -0.0068(8) 0.0014(9) -0.0074(8)
C1 0.0420(15) 0.0468(16) 0.0484(16) 0.0110(12) 0.0016(12) -0.0103(13)
C2 0.0382(14) 0.0512(17) 0.0539(17) -0.0206(12) -0.0079(13) 0.0027(13)
C3 0.0575(18) 0.0400(16) 0.0492(17) 0.0097(13) 0.0000(14) 0.0012(13)
C4 0.0512(16) 0.0376(14) 0.0386(14) -0.0014(12) 0.0051(12) 0.0023(11)
C5 0.0348(12) 0.0324(12) 0.0306(12) -0.0029(10) 0.0031(10) -0.0053(10)
C6 0.0429(14) 0.0397(14) 0.0303(12) -0.0063(11) 0.0039(10) 0.0002(10)
C7 0.0463(15) 0.0324(13) 0.0450(15) -0.0125(11) -0.0068(12) -0.0032(11)
C8 0.0297(13) 0.0563(18) 0.0498(16) -0.0046(12) 0.0004(12) 0.0011(13)
C9 0.0386(14) 0.0369(13) 0.0352(13) 0.0004(11) 0.0051(11) -0.0115(11)
C10 0.0445(14) 0.0359(13) 0.0364(14) -0.0084(11) 0.0013(10) 0.0022(11)
C11 0.0335(13) 0.0417(14) 0.0411(14) -0.0010(11) -0.0007(11) -0.0055(11)
C12 0.0304(12) 0.0343(13) 0.0319(12) -0.0045(10) 0.0013(9) -0.0044(10)
C13 0.0337(13) 0.0514(16) 0.0367(14) 0.0003(11) 0.0069(11) -0.0062(12)
C14 0.0353(13) 0.0332(12) 0.0393(14) -0.0078(9) 0.0051(10) -0.0086(10)
C15 0.0325(12) 0.0299(12) 0.0318(12) -0.0064(9) -0.0015(9) -0.0019(9)
C16 0.0326(12) 0.0301(12) 0.0310(12) -0.0061(9) -0.0014(9) -0.0015(9)

loop_
_atom_type_symbol
_atom_type_description
_atom_type_scat_dispersion_real
_atom_type_scat_dispersion_imag
_atom_type_scat_source
C C 0.0033 0.0016 'International Tables Vol C Tables 4.2.6.8 and 6.1.1.4'
H H 0.0000 0.0000 'International Tables Vol C Tables 4.2.6.8 and 6.1.1.4'
Cl Cl 0.1484 0.1585 'International Tables Vol C Tables 4.2.6.8 and 6.1.1.4'
N N 0.0061 0.0033 'International Tables Vol C Tables 4.2.6.8 and 6.1.1.4'
O O 0.0106 0.0060 'International Tables Vol C Tables 4.2.6.8 and 6.1.1.4'
Zn Zn 0.2839 1.4301 'International Tables Vol C Tables 4.2.6.8 and 6.1.1.4'

loop_
_geom_angle_atom_site_label_1
_geom_angle_atom_site_label_2
_geom_angle_atom_site_label_3
_geom_angle
N5 Zn1 N6 101.73(9)
N5 Zn1 Cl1 113.50(7)
N6 Zn1 Cl1 110.90(7)
N5 Zn1 Cl2 107.14(7)
N6 Zn1 Cl2 104.41(7)
Cl1 Zn1 Cl2 117.63(4)
C10 O1 H1C 109.5
C14 O2 H2B 119.5
N4 N1 C16 111.2(2)
N4 N1 C9 119.7(2)
C16 N1 C9 128.3(2)
N5 N2 N3 107.4(2)
N2 N3 C12 111.6(2)
N2 N3 C6 120.6(2)
C12 N3 C6 127.7(2)
N6 N4 N1 107.55(19)
N2 N5 C5 109.6(2)
N2 N5 Zn1 118.20(16)
C5 N5 Zn1 132.12(17)
N4 N6 C15 109.65(19)
N4 N6 Zn1 120.39(16)
C15 N6 Zn1 129.87(17)
C13 C1 C3 122.2(3)
C13 C1 H1A 118.7
C3 C1 H1A 119.1
C7 C2 C8 122.8(3)
C7 C2 H2A 118.6
C8 C2 H2A 118.6
C4 C3 C1 122.1(3)
C4 C3 H3A 119.1
C1 C3 H3A 118.8
C3 C4 C5 116.1(3)
C3 C4 H4A 121.8
C5 C4 H4A 122.1
N5 C5 C12 106.9(2)
N5 C5 C4 131.7(2)
C12 C5 C4 121.4(2)
N3 C6 C10 110.5(2)
N3 C6 H6A 109.6
C10 C6 H6A 109.7
N3 C6 H6B 109.5
C10 C6 H6B 109.4
H6A C6 H6B 108.2
C2 C7 C16 115.2(3)
C2 C7 H7A 122.6
C16 C7 H7A 122.3
C11 C8 C2 122.0(3)
C11 C8 H8A 119.0
C2 C8 H8A 119.0
N1 C9 C14 110.2(2)
N1 C9 H9A 109.7
C14 C9 H9A 109.7
N1 C9 H9B 109.6
C14 C9 H9B 109.5
H9A C9 H9B 108.2
O4 C10 O1 125.3(3)
O4 C10 C6 120.4(2)
O1 C10 C6 114.2(2)
C8 C11 C15 116.2(3)
C8 C11 H11A 122.1
C15 C11 H11A 121.6
N3 C12 C5 104.5(2)
N3 C12 C13 133.1(2)
C5 C12 C13 122.4(2)
C1 C13 C12 115.8(3)
C1 C13 H13A 122.1
C12 C13 H13A 122.1
O3 C14 O2 124.5(3)
O3 C14 C9 120.8(2)
O2 C14 C9 114.6(2)
N6 C15 C16 106.8(2)
N6 C15 C11 132.0(2)
C16 C15 C11 121.1(2)
N1 C16 C15 104.7(2)
N1 C16 C7 132.6(2)
C15 C16 C7 122.7(2)

loop_
_geom_bond_atom_site_label_1
_geom_bond_atom_site_label_2
_geom_bond_distance
Zn1 N5 2.041(2)
Zn1 N6 2.059(2)
Zn1 Cl1 2.2142(9)
Zn1 Cl2 2.2403(10)
O1 C10 1.336(4)
O1 H1C 0.8200
O2 C14 1.332(3)
O2 H2B 0.9295
O3 C14 1.223(3)
O4 C10 1.222(3)
N1 N4 1.340(3)
N1 C16 1.360(3)
N1 C9 1.451(3)
N2 N5 1.318(3)
N2 N3 1.331(3)
N3 C12 1.363(3)
N3 C6 1.459(3)
N4 N6 1.314(3)
N5 C5 1.379(3)
N6 C15 1.380(3)
C1 C13 1.363(4)
C1 C3 1.422(4)
C1 H1A 0.9292
C2 C7 1.367(4)
C2 C8 1.410(4)
C2 H2A 0.9295
C3 C4 1.369(4)
C3 H3A 0.9301
C4 C5 1.402(4)
C4 H4A 0.9297
C5 C12 1.394(3)
C6 C10 1.533(4)
C6 H6A 0.9698
C6 H6B 0.9703
C7 C16 1.402(3)
C7 H7A 0.9301
C8 C11 1.372(4)
C8 H8A 0.9298
C9 C14 1.521(4)
C9 H9A 0.9703
C9 H9B 0.9702
C11 C15 1.400(4)
C11 H11A 0.9294
C12 C13 1.401(4)
C13 H13A 0.9300
C15 C16 1.395(3)

loop_
_geom_hbond_atom_site_label_D
_geom_hbond_atom_site_label_H
_geom_hbond_atom_site_label_A
_geom_hbond_site_symmetry_A
_geom_hbond_distance_DH
_geom_hbond_distance_HA
_geom_hbond_distance_DA
_geom_hbond_angle_DHA
O1 H1C O4 2_665 0.82 2.20 3.015(4) 170.5
O2 H2B Cl1 1_565 0.93 2.59 3.348(3) 138.7
C6 H6A O4 2_565 0.97 2.69 3.586(4) 153.2

loop_
_geom_torsion_atom_site_label_1
_geom_torsion_atom_site_label_2
_geom_torsion_atom_site_label_3
_geom_torsion_atom_site_label_4
_geom_torsion
N5 N2 N3 C12 -0.4(3)
N5 N2 N3 C6 -177.9(2)
C16 N1 N4 N6 1.1(3)
C9 N1 N4 N6 171.8(2)
N3 N2 N5 C5 0.4(3)
N3 N2 N5 Zn1 -176.82(16)
N6 Zn1 N5 N2 -47.2(2)
Cl1 Zn1 N5 N2 72.01(19)
Cl2 Zn1 N5 N2 -156.44(17)
N6 Zn1 N5 C5 136.3(2)
Cl1 Zn1 N5 C5 -104.5(2)
Cl2 Zn1 N5 C5 27.1(2)
N1 N4 N6 C15 -0.4(3)
N1 N4 N6 Zn1 176.54(15)
N5 Zn1 N6 N4 148.39(19)
Cl1 Zn1 N6 N4 27.4(2)
Cl2 Zn1 N6 N4 -100.26(19)
N5 Zn1 N6 C15 -35.3(2)
Cl1 Zn1 N6 C15 -156.3(2)
Cl2 Zn1 N6 C15 76.0(2)
C13 C1 C3 C4 0.3(5)
C1 C3 C4 C5 0.3(5)
N2 N5 C5 C12 -0.2(3)
Zn1 N5 C5 C12 176.47(18)
N2 N5 C5 C4 -178.9(3)
Zn1 N5 C5 C4 -2.2(4)
C3 C4 C5 N5 177.8(3)
C3 C4 C5 C12 -0.7(4)
N2 N3 C6 C10 92.5(3)
C12 N3 C6 C10 -84.5(3)
C8 C2 C7 C16 -0.1(4)
C7 C2 C8 C11 -0.1(5)
N4 N1 C9 C14 -87.0(3)
C16 N1 C9 C14 81.9(3)
N3 C6 C10 O4 -48.2(4)
N3 C6 C10 O1 134.4(3)
C2 C8 C11 C15 0.6(4)
N2 N3 C12 C5 0.3(3)
C6 N3 C12 C5 177.6(2)
N2 N3 C12 C13 178.1(3)
C6 N3 C12 C13 -4.6(5)
N5 C5 C12 N3 0.0(3)
C4 C5 C12 N3 178.8(2)
N5 C5 C12 C13 -178.2(2)
C4 C5 C12 C13 0.7(4)
C3 C1 C13 C12 -0.4(4)
N3 C12 C13 C1 -177.6(3)
C5 C12 C13 C1 -0.1(4)
N1 C9 C14 O3 -6.9(4)
N1 C9 C14 O2 172.8(2)
N4 N6 C15 C16 -0.4(3)
Zn1 N6 C15 C16 -176.95(17)
N4 N6 C15 C11 179.4(3)
Zn1 N6 C15 C11 2.8(4)
C8 C11 C15 N6 179.5(3)
C8 C11 C15 C16 -0.8(4)
N4 N1 C16 C15 -1.3(3)
C9 N1 C16 C15 -170.9(2)
N4 N1 C16 C7 179.4(3)
C9 N1 C16 C7 9.7(5)
N6 C15 C16 N1 1.0(3)
C11 C15 C16 N1 -178.8(2)
N6 C15 C16 C7 -179.6(2)
C11 C15 C16 C7 0.6(4)
C2 C7 C16 N1 179.1(3)
C2 C7 C16 C15 -0.1(4)
